data_2244238
loop_
_publ_author_name
'Laban, Uro&#x161;'
'Naeem, Marilyn'
'Chadeayne, Andrew R.'
'Golen, James A.'
'Manke, David R.'

_publ_section_title
;
 Synthesis and structure of 4-hy-droxy-<i>N</i>-iso-propyl-tryptamine
 (4-HO-NiPT) and its precursors.
;
_journal_coeditor_code HB8057
_journal_issue 'Pt 4'
_journal_name_full 'Acta crystallographica. Section E, Crystallographic communications'
_journal_page_first 280
_journal_page_last 286
_journal_paper_doi 10.1107/S2056989023002098
_journal_volume 79
_journal_year 2023
_chemical_formula_iupac 'C13 H18 N2 O'
_chemical_formula_moiety 'C13 H18 N2 O'
_chemical_formula_sum 'C13 H18 N2 O'
_chemical_formula_weight 218.29
_chemical_name_common
;
4-Hydroxy-<i>N</i>-isopropyltryptamine
;
_chemical_name_systematic
;
3-[2-(Propan-2-ylamino)ethyl]-1<i>H</i>-indol-4-ol
;
_space_group_crystal_system orthorhombic
_space_group_IT_number 61
_space_group_name_Hall '-P 2ac 2ab'
_space_group_name_H-M_alt 'P b c a'
_atom_sites_solution_hydrogens mixed
_audit_creation_method
;
Olex2 1.5
(compiled 2022.04.07 svn.rca3783a0 for OlexSys, GUI svn.r6498)
;
_cell_angle_alpha 90
_cell_angle_beta 90
_cell_angle_gamma 90
_cell_formula_units_Z 8
_cell_length_a 8.4065(5)
_cell_length_b 14.3944(9)
_cell_length_c 19.8501(10)
_cell_measurement_reflns_used 9906
_cell_measurement_temperature 300(2)
_cell_measurement_theta_max 25.598
_cell_measurement_theta_min 2.830
_cell_volume 2402.0(2)
_computing_cell_refinement
;
SAINT (Bruker, 2021)
;
_computing_data_collection
;
APEX4 (Bruker, 2021)
;
_computing_data_reduction
;
SAINT (Bruker, 2021)
;
_computing_molecular_graphics
;
OLEX2 (Dolomanov <i>et al.</i>,  2009)
;
_computing_publication_material
;
OLEX2 (Dolomanov <i>et al.</i>,  2009)
;
_computing_structure_refinement
;
SHELXL2018 (Sheldrick, 2015b)
;
_computing_structure_solution
;
SHELXT2014 (Sheldrick, 2015a)
;
_diffrn_ambient_temperature 300.15
_diffrn_measured_fraction_theta_full 0.999
_diffrn_measured_fraction_theta_max 0.999
_diffrn_measurement_device_type 'Bruker D8 Venture CMOS'
_diffrn_measurement_method '\f and \w scans'
_diffrn_radiation_type MoK\a
_diffrn_radiation_wavelength 0.71073
_diffrn_reflns_av_R_equivalents 0.0504
_diffrn_reflns_av_unetI/netI 0.0127
_diffrn_reflns_limit_h_max 10
_diffrn_reflns_limit_h_min -10
_diffrn_reflns_limit_k_max 18
_diffrn_reflns_limit_k_min -18
_diffrn_reflns_limit_l_max 24
_diffrn_reflns_limit_l_min -24
_diffrn_reflns_number 61022
_diffrn_reflns_theta_full 25.242
_diffrn_reflns_theta_max 26.407
_diffrn_reflns_theta_min 2.830
_diffrn_source_current 30.0
_diffrn_source_power 1.5
_diffrn_source_voltage 50.0
_diffrn_standards_number 0
_exptl_absorpt_coefficient_mu 0.077
_exptl_absorpt_correction_T_max 0.7454
_exptl_absorpt_correction_T_min 0.7145
_exptl_absorpt_correction_type multi-scan
_exptl_absorpt_process_details
;
(SADABS; Bruker, 2021)
;
_exptl_crystal_colour colourless
_exptl_crystal_density_diffrn 1.207
_exptl_crystal_description block
_exptl_crystal_F_000 944
_exptl_crystal_size_max 0.33
_exptl_crystal_size_mid 0.25
_exptl_crystal_size_min 0.20
_refine_diff_density_max 0.179
_refine_diff_density_min -0.154
_refine_ls_extinction_method none
_refine_ls_goodness_of_fit_ref 1.075
_refine_ls_hydrogen_treatment mixed
_refine_ls_matrix_type full
_refine_ls_number_parameters 159
_refine_ls_number_reflns 2461
_refine_ls_number_restraints 3
_refine_ls_restrained_S_all 1.075
_refine_ls_R_factor_all 0.0537
_refine_ls_R_factor_gt 0.0453
_refine_ls_shift/su_max 0.000
_refine_ls_shift/su_mean 0.000
_refine_ls_structure_factor_coef Fsqd
_refine_ls_weighting_details 'w=1/[\s^2^(Fo^2^)+(0.0509P)^2^+0.7218P] where P=(Fo^2^+2Fc^2^)/3'
_refine_ls_weighting_scheme calc
_refine_ls_wR_factor_gt 0.1097
_refine_ls_wR_factor_ref 0.1156
_reflns_number_gt 2121
_reflns_number_total 2461
_reflns_threshold_expression 'I > 2\s(I)'
_cod_data_source_file hb8057sup1.cif
_cod_data_source_block 4
_cod_depositor_comments 'Adding full bibliography for 2244235--2244238.cif.'
_cod_database_code 2244238
_cod_database_fobs_code 2244238
_shelx_space_group_comment
;
The symmetry employed for this shelxl refinement is uniquely defined
by the following loop, which should always be used as a source of
symmetry information in preference to the above space-group names.
They are only intended as comments.
;
_shelx_estimated_absorpt_t_min 0.975
_shelx_estimated_absorpt_t_max 0.985

loop_
_space_group_symop_operation_xyz
'x, y, z'
'-x+1/2, -y, z+1/2'
'-x, y+1/2, -z+1/2'
'x+1/2, -y+1/2, -z'
'-x, -y, -z'
'x-1/2, y, -z-1/2'
'x, -y-1/2, z-1/2'
'-x-1/2, y-1/2, z'

loop_
_atom_site_type_symbol
_atom_site_label
_atom_site_fract_x
_atom_site_fract_y
_atom_site_fract_z
_atom_site_U_iso_or_equiv
_atom_site_adp_type
_atom_site_calc_flag
_atom_site_occupancy
_atom_site_disorder_assembly
_atom_site_disorder_group
O O1 0.61118(12) 0.61010(6) 0.38334(6) 0.0478(3) Uani d 1 . .
N N1 0.77344(18) 0.91907(9) 0.37395(8) 0.0551(4) Uani d 1 . .
N N2 0.32230(14) 0.67852(8) 0.37951(6) 0.0397(3) Uani d 1 . .
C C1 0.6437(2) 0.90682(11) 0.33371(9) 0.0522(4) Uani d 1 . .
H H1B 0.595323 0.953994 0.309107 0.063 Uiso calc 1 . .
C C2 0.81228(17) 0.83572(10) 0.40260(7) 0.0406(3) Uani d 1 . .
C C3 0.93477(18) 0.81377(11) 0.44719(8) 0.0496(4) Uani d 1 . .
H H3 1.006571 0.858574 0.461856 0.059 Uiso calc 1 . .
C C4 0.94493(19) 0.72347(12) 0.46850(8) 0.0496(4) Uani d 1 . .
H H4 1.025759 0.706585 0.498049 0.060 Uiso calc 1 . .
C C5 0.83653(18) 0.65601(11) 0.44684(8) 0.0439(4) Uani d 1 . .
H H5 0.846425 0.595429 0.462570 0.053 Uiso calc 1 . .
C C6 0.71540(16) 0.67743(9) 0.40270(7) 0.0350(3) Uani d 1 . .
C C7 0.70144(15) 0.76948(9) 0.37899(6) 0.0332(3) Uani d 1 . .
C C8 0.59388(17) 0.81690(10) 0.33409(7) 0.0400(3) Uani d 1 . .
C C9 0.45501(19) 0.78061(12) 0.29482(8) 0.0496(4) Uani d 1 . .
H H9A 0.486563 0.723433 0.272682 0.060 Uiso calc 1 . .
H H9B 0.428623 0.825257 0.259960 0.060 Uiso calc 1 . .
C C10 0.30611(18) 0.76164(12) 0.33657(9) 0.0516(4) Uani d 1 . .
H H10A 0.284311 0.815124 0.364830 0.062 Uiso calc 1 . .
H H10B 0.216237 0.753324 0.306528 0.062 Uiso calc 1 . .
C C11 0.21361(17) 0.60121(11) 0.36284(8) 0.0458(4) Uani d 1 . .
H H11 0.105392 0.625769 0.358403 0.055 Uiso calc 1 . .
C C12 0.2167(2) 0.53158(12) 0.41978(10) 0.0643(5) Uani d 1 . .
H H12A 0.143267 0.482209 0.410295 0.096 Uiso calc 1 . .
H H12B 0.186765 0.561735 0.461012 0.096 Uiso calc 1 . .
H H12C 0.322036 0.506555 0.424211 0.096 Uiso calc 1 . .
C C13 0.2623(2) 0.55756(15) 0.29654(10) 0.0741(6) Uani d 1 . .
H H13A 0.190508 0.507916 0.285706 0.111 Uiso calc 1 . .
H H13B 0.368466 0.533495 0.300308 0.111 Uiso calc 1 . .
H H13C 0.258916 0.603620 0.261593 0.111 Uiso calc 1 . .
H H2 0.304(2) 0.6938(12) 0.4226(5) 0.054(5) Uiso d 1 . .
H H1A 0.822(2) 0.9726(9) 0.3790(9) 0.071(6) Uiso d 1 . .
H H1 0.5026(15) 0.6380(13) 0.3800(10) 0.077(6) Uiso d 1 . .

loop_
_atom_site_aniso_label
_atom_site_aniso_U_11
_atom_site_aniso_U_22
_atom_site_aniso_U_33
_atom_site_aniso_U_12
_atom_site_aniso_U_13
_atom_site_aniso_U_23
O1 0.0387(6) 0.0262(5) 0.0784(8) 0.0011(4) -0.0065(5) -0.0003(5)
N1 0.0535(9) 0.0306(7) 0.0813(10) -0.0091(6) 0.0127(7) 0.0033(6)
N2 0.0369(6) 0.0376(6) 0.0445(7) -0.0001(5) -0.0022(5) -0.0035(5)
C1 0.0510(9) 0.0372(8) 0.0684(10) 0.0040(7) 0.0142(8) 0.0191(7)
C2 0.0405(7) 0.0342(7) 0.0470(8) -0.0044(6) 0.0132(6) -0.0054(6)
C3 0.0405(8) 0.0546(9) 0.0537(9) -0.0082(7) 0.0042(7) -0.0176(7)
C4 0.0404(8) 0.0643(10) 0.0441(8) 0.0062(7) -0.0037(6) -0.0081(7)
C5 0.0419(8) 0.0418(8) 0.0479(8) 0.0068(6) 0.0002(6) 0.0052(6)
C6 0.0340(7) 0.0289(6) 0.0421(7) 0.0026(5) 0.0042(6) -0.0007(5)
C7 0.0336(7) 0.0304(7) 0.0357(6) 0.0009(5) 0.0090(5) -0.0012(5)
C8 0.0394(7) 0.0367(7) 0.0439(7) 0.0035(6) 0.0094(6) 0.0085(6)
C9 0.0478(9) 0.0538(9) 0.0473(8) 0.0050(7) -0.0025(7) 0.0134(7)
C10 0.0369(8) 0.0482(9) 0.0697(10) 0.0063(7) -0.0036(7) 0.0084(8)
C11 0.0350(7) 0.0475(8) 0.0548(9) -0.0042(6) 0.0007(6) -0.0105(7)
C12 0.0593(11) 0.0459(9) 0.0876(13) -0.0085(8) -0.0020(10) 0.0046(9)
C13 0.0622(11) 0.0869(14) 0.0731(12) -0.0139(10) 0.0048(10) -0.0392(11)

loop_
_atom_type_symbol
_atom_type_description
_atom_type_scat_dispersion_real
_atom_type_scat_dispersion_imag
_atom_type_scat_source
C C 0.0033 0.0016 'International Tables Vol C Tables 4.2.6.8 and 6.1.1.4'
H H 0.0000 0.0000 'International Tables Vol C Tables 4.2.6.8 and 6.1.1.4'
N N 0.0061 0.0033 'International Tables Vol C Tables 4.2.6.8 and 6.1.1.4'
O O 0.0106 0.0060 'International Tables Vol C Tables 4.2.6.8 and 6.1.1.4'

loop_
_geom_angle_atom_site_label_1
_geom_angle_atom_site_label_2
_geom_angle_atom_site_label_3
_geom_angle_site_symmetry_1
_geom_angle_site_symmetry_3
_geom_angle
_geom_angle_publ_flag
C6 O1 H1 . . 108.7(12) ?
C1 N1 C2 . . 108.74(13) ?
C1 N1 H1A . . 123.5(13) ?
C2 N1 H1A . . 127.8(14) ?
C10 N2 C11 . . 115.11(12) ?
C10 N2 H2 . . 109.6(11) ?
C11 N2 H2 . . 106.9(11) ?
N1 C1 H1B . . 124.3 ?
C8 C1 N1 . . 111.47(14) ?
C8 C1 H1B . . 124.3 ?
N1 C2 C3 . . 129.74(14) ?
N1 C2 C7 . . 107.26(13) ?
C3 C2 C7 . . 123.00(13) ?
C2 C3 H3 . . 121.4 ?
C4 C3 C2 . . 117.20(14) ?
C4 C3 H3 . . 121.4 ?
C3 C4 H4 . . 119.2 ?
C3 C4 C5 . . 121.54(15) ?
C5 C4 H4 . . 119.2 ?
C4 C5 H5 . . 119.3 ?
C6 C5 C4 . . 121.41(14) ?
C6 C5 H5 . . 119.3 ?
O1 C6 C5 . . 119.70(12) ?
O1 C6 C7 . . 121.38(12) ?
C5 C6 C7 . . 118.92(13) ?
C2 C7 C8 . . 107.41(12) ?
C6 C7 C2 . . 117.91(13) ?
C6 C7 C8 . . 134.67(13) ?
C1 C8 C7 . . 105.12(14) ?
C1 C8 C9 . . 124.66(14) ?
C7 C8 C9 . . 130.21(13) ?
C8 C9 H9A . . 108.6 ?
C8 C9 H9B . . 108.6 ?
C8 C9 C10 . . 114.77(13) ?
H9A C9 H9B . . 107.6 ?
C10 C9 H9A . . 108.6 ?
C10 C9 H9B . . 108.6 ?
N2 C10 C9 . . 112.54(12) ?
N2 C10 H10A . . 109.1 ?
N2 C10 H10B . . 109.1 ?
C9 C10 H10A . . 109.1 ?
C9 C10 H10B . . 109.1 ?
H10A C10 H10B . . 107.8 ?
N2 C11 H11 . . 108.8 ?
N2 C11 C12 . . 108.75(13) ?
N2 C11 C13 . . 109.86(13) ?
C12 C11 H11 . . 108.8 ?
C12 C11 C13 . . 111.73(15) ?
C13 C11 H11 . . 108.8 ?
C11 C12 H12A . . 109.5 ?
C11 C12 H12B . . 109.5 ?
C11 C12 H12C . . 109.5 ?
H12A C12 H12B . . 109.5 ?
H12A C12 H12C . . 109.5 ?
H12B C12 H12C . . 109.5 ?
C11 C13 H13A . . 109.5 ?
C11 C13 H13B . . 109.5 ?
C11 C13 H13C . . 109.5 ?
H13A C13 H13B . . 109.5 ?
H13A C13 H13C . . 109.5 ?
H13B C13 H13C . . 109.5 ?

loop_
_geom_bond_atom_site_label_1
_geom_bond_atom_site_label_2
_geom_bond_site_symmetry_2
_geom_bond_distance
_geom_bond_publ_flag
O1 C6 . 1.3618(17) ?
O1 H1 . 0.999(9) ?
N1 C1 . 1.363(2) ?
N1 C2 . 1.367(2) ?
N1 H1A . 0.877(9) ?
N2 C10 . 1.475(2) ?
N2 C11 . 1.4774(19) ?
N2 H2 . 0.897(9) ?
C1 H1B . 0.9300 ?
C1 C8 . 1.360(2) ?
C2 C3 . 1.394(2) ?
C2 C7 . 1.4131(19) ?
C3 H3 . 0.9300 ?
C3 C4 . 1.370(2) ?
C4 H4 . 0.9300 ?
C4 C5 . 1.399(2) ?
C5 H5 . 0.9300 ?
C5 C6 . 1.378(2) ?
C6 C7 . 1.4110(18) ?
C7 C8 . 1.4415(19) ?
C8 C9 . 1.498(2) ?
C9 H9A . 0.9700 ?
C9 H9B . 0.9700 ?
C9 C10 . 1.526(2) ?
C10 H10A . 0.9700 ?
C10 H10B . 0.9700 ?
C11 H11 . 0.9800 ?
C11 C12 . 1.511(2) ?
C11 C13 . 1.515(2) ?
C12 H12A . 0.9600 ?
C12 H12B . 0.9600 ?
C12 H12C . 0.9600 ?
C13 H13A . 0.9600 ?
C13 H13B . 0.9600 ?
C13 H13C . 0.9600 ?

loop_
_geom_hbond_atom_site_label_D
_geom_hbond_atom_site_label_H
_geom_hbond_atom_site_label_A
_geom_hbond_site_symmetry_A
_geom_hbond_distance_DH
_geom_hbond_distance_HA
_geom_hbond_distance_DA
_geom_hbond_angle_DHA
_geom_hbond_publ_flag
N1 H1A O1 8_765 0.877(9) 2.060(10) 2.9217(16) 167.4(19) yes
O1 H1 N2 . 0.999(9) 1.624(10) 2.6217(15) 175.6(19) yes

loop_
_geom_torsion_atom_site_label_1
_geom_torsion_atom_site_label_2
_geom_torsion_atom_site_label_3
_geom_torsion_atom_site_label_4
_geom_torsion_site_symmetry_1
_geom_torsion_site_symmetry_2
_geom_torsion_site_symmetry_3
_geom_torsion_site_symmetry_4
_geom_torsion
_geom_torsion_publ_flag
O1 C6 C7 C2 . . . . 178.65(12) ?
O1 C6 C7 C8 . . . . -0.4(2) ?
N1 C1 C8 C7 . . . . 0.54(17) ?
N1 C1 C8 C9 . . . . -179.63(14) ?
N1 C2 C3 C4 . . . . 179.42(15) ?
N1 C2 C7 C6 . . . . -178.91(12) ?
N1 C2 C7 C8 . . . . 0.40(15) ?
C1 N1 C2 C3 . . . . -179.82(15) ?
C1 N1 C2 C7 . . . . -0.08(17) ?
C1 C8 C9 C10 . . . . -104.54(17) ?
C2 N1 C1 C8 . . . . -0.30(19) ?
C2 C3 C4 C5 . . . . -0.4(2) ?
C2 C7 C8 C1 . . . . -0.57(15) ?
C2 C7 C8 C9 . . . . 179.61(14) ?
C3 C2 C7 C6 . . . . 0.9(2) ?
C3 C2 C7 C8 . . . . -179.83(13) ?
C3 C4 C5 C6 . . . . 0.5(2) ?
C4 C5 C6 O1 . . . . -179.29(13) ?
C4 C5 C6 C7 . . . . 0.1(2) ?
C5 C6 C7 C2 . . . . -0.74(19) ?
C5 C6 C7 C8 . . . . -179.82(14) ?
C6 C7 C8 C1 . . . . 178.58(15) ?
C6 C7 C8 C9 . . . . -1.2(3) ?
C7 C2 C3 C4 . . . . -0.3(2) ?
C7 C8 C9 C10 . . . . 75.2(2) ?
C8 C9 C10 N2 . . . . -72.62(18) ?
C10 N2 C11 C12 . . . . -166.98(14) ?
C10 N2 C11 C13 . . . . 70.45(18) ?
C11 N2 C10 C9 . . . . -115.33(15) ?
